data_4332038
loop_
_publ_author_name
'Das, Anamika'
'Rosair, Georgina M.'
'El Fallah, M. Salah'
'Ribas, Joan'
'Mitra, Samiran'

_publ_section_title
;
 Weak Metamagnetic-like 1D Manganese(II) Complex with a Double \m1,1-Azido
 Bridge:&#x00A0; A Structure and Magnetic Study
;
_journal_issue 8
_journal_name_full 'Inorganic Chemistry'
_journal_page_first 3301
_journal_page_last 3306
_journal_paper_doi 10.1021/ic052088t
_journal_volume 45
_journal_year 2006
_chemical_formula_moiety 'C18 H12 Mn N12'
_chemical_formula_sum 'C18 H12 Mn N12'
_chemical_formula_weight 451.34
_chemical_name_systematic
; 
 ? 
;
_space_group_IT_number 60
_symmetry_cell_setting orthorhombic
_symmetry_space_group_name_Hall '-P 2n 2ab'
_symmetry_space_group_name_H-M 'P b c n'
_atom_sites_solution_hydrogens geom
_atom_sites_solution_primary direct
_atom_sites_solution_secondary difmap
_audit_creation_method SHELXL-97
_cell_angle_alpha 90.00
_cell_angle_beta 90.00
_cell_angle_gamma 90.00
_cell_formula_units_Z 4
_cell_length_a 17.911(5)
_cell_length_b 15.804(5)
_cell_length_c 6.6538(18)
_cell_measurement_reflns_used 5942
_cell_measurement_temperature 100(2)
_cell_measurement_theta_max 27.26
_cell_measurement_theta_min 3.44
_cell_volume 1883.5(9)
_computing_cell_refinement 'Bruker SMART'
_computing_data_collection 'Bruker SMART'
_computing_data_reduction 'Bruker SAINT'
_computing_molecular_graphics 'Bruker SHELXTL'
_computing_publication_material 'Bruker SHELXTL'
_computing_structure_refinement 'SHELXL-97 (Sheldrick, 1997)'
_computing_structure_solution 'SHELXS-97 (Sheldrick, 1990)'
_diffrn_ambient_temperature 100(2)
_diffrn_measured_fraction_theta_full 0.996
_diffrn_measured_fraction_theta_max 0.983
_diffrn_measurement_device_type 'CCD area detector'
_diffrn_measurement_method 'phi and omega scans'
_diffrn_radiation_monochromator graphite
_diffrn_radiation_source 'fine-focus sealed tube'
_diffrn_radiation_type MoK\a
_diffrn_radiation_wavelength 0.71073
_diffrn_reflns_av_R_equivalents 0.0552
_diffrn_reflns_av_sigmaI/netI 0.0693
_diffrn_reflns_limit_h_max 21
_diffrn_reflns_limit_h_min -28
_diffrn_reflns_limit_k_max 18
_diffrn_reflns_limit_k_min -25
_diffrn_reflns_limit_l_max 9
_diffrn_reflns_limit_l_min -10
_diffrn_reflns_number 29412
_diffrn_reflns_theta_full 25.00
_diffrn_reflns_theta_max 34.81
_diffrn_reflns_theta_min 2.27
_diffrn_standards_decay_% 0
_diffrn_standards_interval_count 0
_diffrn_standards_interval_time 0
_diffrn_standards_number 0
_exptl_absorpt_coefficient_mu 0.737
_exptl_absorpt_correction_T_max 0.929
_exptl_absorpt_correction_T_min 0.788
_exptl_absorpt_correction_type multi-scan
_exptl_absorpt_process_details 'Brucker SADABS'
_exptl_crystal_colour red
_exptl_crystal_density_diffrn 1.592
_exptl_crystal_density_method 'not measured'
_exptl_crystal_description block
_exptl_crystal_F_000 916
_exptl_crystal_size_max 0.22
_exptl_crystal_size_mid 0.18
_exptl_crystal_size_min 0.10
_refine_diff_density_max 0.643
_refine_diff_density_min -0.793
_refine_diff_density_rms 0.085
_refine_ls_extinction_method none
_refine_ls_goodness_of_fit_ref 0.952
_refine_ls_hydrogen_treatment constr
_refine_ls_matrix_type full
_refine_ls_number_parameters 143
_refine_ls_number_reflns 4030
_refine_ls_number_restraints 0
_refine_ls_restrained_S_all 0.952
_refine_ls_R_factor_all 0.0848
_refine_ls_R_factor_gt 0.0429
_refine_ls_shift/su_max 0.000
_refine_ls_shift/su_mean 0.000
_refine_ls_structure_factor_coef Fsqd
_refine_ls_weighting_details 'calc w=1/[\s^2^(Fo^2^)+(0.0505P)^2^+0.0000P] where P=(Fo^2^+2Fc^2^)/3'
_refine_ls_weighting_scheme calc
_refine_ls_wR_factor_gt 0.0943
_refine_ls_wR_factor_ref 0.1011
_reflns_number_gt 2361
_reflns_number_total 4030
_reflns_threshold_expression >2sigma(I)
_cod_data_source_file ic052088tsup1.cif
_cod_data_source_block x80609o
_cod_depositor_comments
;
The following automatic conversions were performed:

'_symmetry_cell_setting' value 'Orthorhombic' changed to
'orthorhombic' according to
/home/saulius/struct/CIF-dictionaries/cif_core.dic dictionary named
'cif_core.dic' version 2.4.2 from 2011-04-26.

Automatic conversion script
Id: cif_fix_values 1891 2012-01-12 08:04:46Z andrius 

The following automatic conversions were performed:

'_exptl_absorpt_correction_type' value 'multi-scans' was replaced
with the value 'multi-scan' as specified in the replacement file
'src/cod-tools/trunk/data/replacement-values/replacement_values.lst'.

Automatic conversion script
Id: cif_fix_values 5376 2017-05-30 11:51:03Z andrius 
;
_cod_original_sg_symbol_H-M Pbcn
_cod_database_code 4332038

loop_
_symmetry_equiv_pos_as_xyz
'x, y, z'
'-x+1/2, -y+1/2, z+1/2'
'-x, y, -z+1/2'
'x+1/2, -y+1/2, -z'
'-x, -y, -z'
'x-1/2, y-1/2, -z-1/2'
'x, -y, z-1/2'
'-x-1/2, y-1/2, z'

loop_
_atom_site_label
_atom_site_type_symbol
_atom_site_fract_x
_atom_site_fract_y
_atom_site_fract_z
_atom_site_U_iso_or_equiv
_atom_site_adp_type
_atom_site_occupancy
_atom_site_symmetry_multiplicity
_atom_site_calc_flag
_atom_site_refinement_flags
_atom_site_disorder_assembly
_atom_site_disorder_group
Mn1 Mn 0.0000 0.046254(17) 0.7500 0.01478(8) Uani 1 2 d S . .
N1 N 0.0000 0.19264(10) 0.7500 0.0176(3) Uani 1 2 d S . .
C2 C 0.06195(8) 0.23798(9) 0.71419(18) 0.0200(3) Uani 1 1 d . . .
N3 N 0.06587(7) 0.32201(8) 0.71824(16) 0.0243(3) Uani 1 1 d . . .
C4 C 0.0000 0.36134(13) 0.7500 0.0268(5) Uani 1 2 d S . .
C7 C 0.0000 0.45601(12) 0.7500 0.0285(5) Uani 1 2 d S . .
N8 N -0.06730(10) 0.49687(9) 0.72243(19) 0.0326(4) Uani 0.50 1 d P A 1
C8 C -0.06730(10) 0.49687(9) 0.72243(19) 0.0326(4) Uani 0.50 1 d P A 2
H8 H -0.1126 0.4664 0.7053 0.039 Uiso 0.50 1 calc PR A 2
C9 C -0.06552(11) 0.58343(11) 0.7211(2) 0.0396(5) Uani 1 1 d . . .
H9 H -0.1107 0.6136 0.6996 0.048 Uiso 1 1 calc R A 1
C10 C 0.0000 0.62879(15) 0.7500 0.0458(8) Uani 1 2 d S . .
H10 H 0.0000 0.6889 0.7500 0.055 Uiso 1 2 calc SR . .
N26 N 0.12090(6) 0.10410(7) 0.65704(17) 0.0198(2) Uani 1 1 d . . .
C21 C 0.13030(7) 0.18887(8) 0.66430(19) 0.0191(3) Uani 1 1 d . . .
C22 C 0.19791(8) 0.22819(9) 0.6258(2) 0.0243(3) Uani 1 1 d . . .
H22 H 0.2022 0.2880 0.6328 0.029 Uiso 1 1 calc R . .
C23 C 0.25897(8) 0.17907(9) 0.5771(2) 0.0286(3) Uani 1 1 d . . .
H23 H 0.3061 0.2044 0.5519 0.034 Uiso 1 1 calc R . .
C25 C 0.18076(8) 0.05761(9) 0.6066(2) 0.0257(3) Uani 1 1 d . . .
H25 H 0.1753 -0.0021 0.5984 0.031 Uiso 1 1 calc R . .
C24 C 0.25015(8) 0.09242(9) 0.5658(2) 0.0307(4) Uani 1 1 d . . .
H24 H 0.2911 0.0572 0.5305 0.037 Uiso 1 1 calc R . .
N11 N 0.04572(6) 0.06332(6) 1.06586(16) 0.0183(2) Uani 1 1 d . . .
N12 N 0.07352(6) 0.12793(7) 1.12595(16) 0.0198(2) Uani 1 1 d . . .
N13 N 0.10048(8) 0.19050(8) 1.1821(2) 0.0358(3) Uani 1 1 d . . .

loop_
_atom_site_aniso_label
_atom_site_aniso_U_11
_atom_site_aniso_U_22
_atom_site_aniso_U_33
_atom_site_aniso_U_23
_atom_site_aniso_U_13
_atom_site_aniso_U_12
Mn1 0.01844(15) 0.01211(14) 0.01378(12) 0.000 0.00019(11) 0.000
N1 0.0231(8) 0.0151(8) 0.0147(6) 0.000 -0.0011(6) 0.000
C2 0.0299(8) 0.0162(7) 0.0140(6) 0.0006(4) -0.0013(5) -0.0037(6)
N3 0.0378(8) 0.0155(6) 0.0196(6) 0.0007(4) 0.0029(5) -0.0027(6)
C4 0.0462(14) 0.0177(10) 0.0164(8) 0.000 0.0031(9) 0.000
C7 0.0497(14) 0.0154(9) 0.0205(9) 0.000 0.0122(9) 0.000
N8 0.0537(10) 0.0195(7) 0.0245(7) 0.0051(5) 0.0125(6) 0.0102(7)
C8 0.0537(10) 0.0195(7) 0.0245(7) 0.0051(5) 0.0125(6) 0.0102(7)
C9 0.0659(13) 0.0253(9) 0.0277(8) 0.0098(6) 0.0185(8) 0.0210(9)
C10 0.097(2) 0.0155(11) 0.0250(10) 0.000 0.0240(13) 0.000
N26 0.0240(6) 0.0173(6) 0.0181(6) -0.0014(4) 0.0003(5) -0.0009(5)
C21 0.0237(7) 0.0189(7) 0.0148(6) 0.0010(5) -0.0013(5) -0.0033(6)
C22 0.0296(8) 0.0217(7) 0.0216(7) 0.0028(5) -0.0022(6) -0.0074(6)
C23 0.0234(8) 0.0344(8) 0.0279(8) 0.0050(6) -0.0007(6) -0.0092(7)
C25 0.0245(7) 0.0231(8) 0.0296(7) -0.0034(6) 0.0000(6) -0.0012(6)
C24 0.0223(8) 0.0340(9) 0.0359(9) -0.0025(7) 0.0008(6) 0.0003(7)
N11 0.0228(6) 0.0155(6) 0.0164(5) 0.0001(4) -0.0007(4) -0.0018(5)
N12 0.0249(6) 0.0199(6) 0.0147(5) 0.0041(4) -0.0015(5) -0.0011(5)
N13 0.0555(9) 0.0233(7) 0.0287(6) 0.0023(6) -0.0107(7) -0.0182(7)

loop_
_atom_type_symbol
_atom_type_description
_atom_type_scat_dispersion_real
_atom_type_scat_dispersion_imag
_atom_type_scat_source
C C 0.0033 0.0016 'International Tables Vol C Tables 4.2.6.8 and 6.1.1.4'
H H 0.0000 0.0000 'International Tables Vol C Tables 4.2.6.8 and 6.1.1.4'
N N 0.0061 0.0033 'International Tables Vol C Tables 4.2.6.8 and 6.1.1.4'
Mn Mn 0.3368 0.7283 'International Tables Vol C Tables 4.2.6.8 and 6.1.1.4'

loop_
_geom_angle_atom_site_label_1
_geom_angle_atom_site_label_2
_geom_angle_atom_site_label_3
_geom_angle
_geom_angle_site_symmetry_1
_geom_angle_site_symmetry_3
N11 Mn1 N11 166.36(5) . 3_556
N11 Mn1 N11 73.85(4) . 5_557
N11 Mn1 N11 117.33(4) 3_556 5_557
N11 Mn1 N11 117.33(4) . 7
N11 Mn1 N11 73.85(4) 3_556 7
N11 Mn1 N11 80.79(6) 5_557 7
N11 Mn1 N1 83.18(3) . .
N11 Mn1 N1 83.18(3) 3_556 .
N11 Mn1 N1 139.60(3) 5_557 .
N11 Mn1 N1 139.60(3) 7 .
N11 Mn1 N26 82.51(4) . .
N11 Mn1 N26 92.35(4) 3_556 .
N11 Mn1 N26 138.11(4) 5_557 .
N11 Mn1 N26 80.12(4) 7 .
N1 Mn1 N26 67.91(3) . .
N11 Mn1 N26 92.35(4) . 3_556
N11 Mn1 N26 82.51(4) 3_556 3_556
N11 Mn1 N26 80.12(4) 5_557 3_556
N11 Mn1 N26 138.11(4) 7 3_556
N1 Mn1 N26 67.91(3) . 3_556
N26 Mn1 N26 135.81(6) . 3_556
C2 N1 C2 115.46(17) . 3_556
C2 N1 Mn1 122.27(8) . .
C2 N1 Mn1 122.27(8) 3_556 .
N3 C2 N1 124.97(14) . .
N3 C2 C21 118.82(13) . .
N1 C2 C21 116.20(12) . .
C2 N3 C4 114.62(14) . .
N3 C4 N3 125.18(19) . 3_556
N3 C4 C7 117.41(9) . .
N3 C4 C7 117.41(9) 3_556 .
C8 C7 N8 0.00(16) 3_556 3_556
C8 C7 N8 124.2(2) 3_556 .
N8 C7 N8 124.2(2) 3_556 .
C8 C7 C8 124.2(2) 3_556 .
N8 C7 C8 124.2(2) 3_556 .
N8 C7 C8 0.00(7) . .
C8 C7 C4 117.91(10) 3_556 .
N8 C7 C4 117.91(10) 3_556 .
N8 C7 C4 117.90(10) . .
C8 C7 C4 117.90(10) . .
C9 N8 C7 116.64(16) . .
C9 C8 C7 116.64(16) . .
C9 C8 H8 121.7 . .
C7 C8 H8 121.7 . .
C8 C9 N8 0.00(17) . .
C8 C9 C10 122.33(17) . .
N8 C9 C10 122.33(17) . .
C8 C9 H9 118.8 . .
N8 C9 H9 118.8 . .
C10 C9 H9 118.8 . .
C9 C10 C9 117.8(2) . 3_556
C9 C10 H10 121.1 . .
C9 C10 H10 121.1 3_556 .
C25 N26 C21 116.89(12) . .
C25 N26 Mn1 124.70(9) . .
C21 N26 Mn1 118.35(9) . .
N26 C21 C22 123.17(13) . .
N26 C21 C2 115.02(12) . .
C22 C21 C2 121.81(12) . .
C23 C22 C21 118.96(13) . .
C23 C22 H22 120.5 . .
C21 C22 H22 120.5 . .
C24 C23 C22 118.70(14) . .
C24 C23 H23 120.6 . .
C22 C23 H23 120.6 . .
N26 C25 C24 123.22(13) . .
N26 C25 H25 118.4 . .
C24 C25 H25 118.4 . .
C23 C24 C25 119.05(14) . .
C23 C24 H24 120.5 . .
C25 C24 H24 120.5 . .
N12 N11 Mn1 123.84(8) . .
N12 N11 Mn1 128.00(8) . 5_557
Mn1 N11 Mn1 106.15(4) . 5_557
N13 N12 N11 179.37(14) . .

loop_
_geom_bond_atom_site_label_1
_geom_bond_atom_site_label_2
_geom_bond_distance
_geom_bond_site_symmetry_2
Mn1 N11 2.2717(12) .
Mn1 N11 2.2717(12) 3_556
Mn1 N11 2.2740(11) 5_557
Mn1 N11 2.2740(11) 7
Mn1 N1 2.3135(17) .
Mn1 N26 2.4307(13) .
Mn1 N26 2.4307(13) 3_556
N1 C2 1.3422(17) .
N1 C2 1.3422(17) 3_556
C2 N3 1.3301(19) .
C2 C21 1.487(2) .
N3 C4 1.3502(16) .
C4 N3 1.3502(16) 3_556
C4 C7 1.496(3) .
C7 C8 1.3797(18) 3_556
C7 N8 1.3797(18) 3_556
C7 N8 1.3797(18) .
C7 C8 1.3797(18) .
N8 C9 1.368(2) .
C8 C9 1.368(2) .
C8 H8 0.9500 .
C9 C10 1.389(2) .
C9 H9 0.9500 .
C10 C9 1.389(2) 3_556
C10 H10 0.9500 .
N26 C25 1.3425(17) .
N26 C21 1.3511(17) .
C21 C22 1.3850(18) .
C22 C23 1.380(2) .
C22 H22 0.9500 .
C23 C24 1.381(2) .
C23 H23 0.9500 .
C25 C24 1.386(2) .
C25 H25 0.9500 .
C24 H24 0.9500 .
N11 N12 1.2042(14) .
N11 Mn1 2.2740(11) 5_557
N12 N13 1.1624(16) .

loop_
_geom_torsion_atom_site_label_1
_geom_torsion_atom_site_label_2
_geom_torsion_atom_site_label_3
_geom_torsion_atom_site_label_4
_geom_torsion
_geom_torsion_site_symmetry_1
_geom_torsion_site_symmetry_4
N11 Mn1 N1 C2 80.83(7) . .
N11 Mn1 N1 C2 -99.17(7) 3_556 .
N11 Mn1 N1 C2 135.88(7) 5_557 .
N11 Mn1 N1 C2 -44.12(7) 7 .
N26 Mn1 N1 C2 -3.82(7) . .
N26 Mn1 N1 C2 176.18(7) 3_556 .
N11 Mn1 N1 C2 -99.17(7) . 3_556
N11 Mn1 N1 C2 80.83(7) 3_556 3_556
N11 Mn1 N1 C2 -44.12(7) 5_557 3_556
N11 Mn1 N1 C2 135.88(7) 7 3_556
N26 Mn1 N1 C2 176.18(7) . 3_556
N26 Mn1 N1 C2 -3.82(7) 3_556 3_556
C2 N1 C2 N3 2.16(9) 3_556 .
Mn1 N1 C2 N3 -177.84(9) . .
C2 N1 C2 C21 -177.10(12) 3_556 .
Mn1 N1 C2 C21 2.90(12) . .
N1 C2 N3 C4 -3.97(16) . .
C21 C2 N3 C4 175.27(9) . .
C2 N3 C4 N3 1.85(7) . 3_556
C2 N3 C4 C7 -178.15(7) . .
N3 C4 C7 C8 -18.81(8) . 3_556
N3 C4 C7 C8 161.19(8) 3_556 3_556
N3 C4 C7 N8 -18.81(8) . 3_556
N3 C4 C7 N8 161.19(8) 3_556 3_556
N3 C4 C7 N8 161.19(8) . .
N3 C4 C7 N8 -18.81(8) 3_556 .
N3 C4 C7 C8 161.19(8) . .
N3 C4 C7 C8 -18.81(8) 3_556 .
C8 C7 N8 C9 0.64(8) 3_556 .
N8 C7 N8 C9 0.64(8) 3_556 .
C8 C7 N8 C9 0(85) . .
C4 C7 N8 C9 -179.36(8) . .
C8 C7 C8 C9 0.64(8) 3_556 .
N8 C7 C8 C9 0.64(8) 3_556 .
N8 C7 C8 C9 0(85) . .
C4 C7 C8 C9 -179.36(8) . .
C7 C8 C9 N8 0(8) . .
C7 C8 C9 C10 -1.31(17) . .
C7 N8 C9 C8 0(8) . .
C7 N8 C9 C10 -1.31(17) . .
C8 C9 C10 C9 0.69(9) . 3_556
N8 C9 C10 C9 0.69(9) . 3_556
N11 Mn1 N26 C25 95.83(11) . .
N11 Mn1 N26 C25 -96.85(11) 3_556 .
N11 Mn1 N26 C25 40.37(13) 5_557 .
N11 Mn1 N26 C25 -23.70(11) 7 .
N1 Mn1 N26 C25 -178.52(11) . .
N26 Mn1 N26 C25 -178.52(11) 3_556 .
N11 Mn1 N26 C21 -81.18(9) . .
N11 Mn1 N26 C21 86.13(9) 3_556 .
N11 Mn1 N26 C21 -136.65(9) 5_557 .
N11 Mn1 N26 C21 159.29(10) 7 .
N1 Mn1 N26 C21 4.47(8) . .
N26 Mn1 N26 C21 4.47(8) 3_556 .
C25 N26 C21 C22 -1.07(19) . .
Mn1 N26 C21 C22 176.17(10) . .
C25 N26 C21 C2 178.06(12) . .
Mn1 N26 C21 C2 -4.69(14) . .
N3 C2 C21 N26 -177.94(11) . .
N1 C2 C21 N26 1.37(15) . .
N3 C2 C21 C22 1.21(18) . .
N1 C2 C21 C22 -179.48(11) . .
N26 C21 C22 C23 0.1(2) . .
C2 C21 C22 C23 -178.93(12) . .
C21 C22 C23 C24 0.9(2) . .
C21 N26 C25 C24 1.0(2) . .
Mn1 N26 C25 C24 -176.06(11) . .
C22 C23 C24 C25 -1.0(2) . .
N26 C25 C24 C23 0.0(2) . .
N11 Mn1 N11 N12 -18.58(10) 3_556 .
N11 Mn1 N11 N12 -165.01(14) 5_557 .
N11 Mn1 N11 N12 124.70(8) 7 .
N1 Mn1 N11 N12 -18.58(10) . .
N26 Mn1 N11 N12 49.93(11) . .
N26 Mn1 N11 N12 -86.00(11) 3_556 .
N11 Mn1 N11 Mn1 146.43(4) 3_556 5_557
N11 Mn1 N11 Mn1 0.0 5_557 5_557
N11 Mn1 N11 Mn1 -70.29(8) 7 5_557
N1 Mn1 N11 Mn1 146.43(4) . 5_557
N26 Mn1 N11 Mn1 -145.06(5) . 5_557
N26 Mn1 N11 Mn1 79.01(5) 3_556 5_557
Mn1 N11 N12 N13 -22(14) . .
Mn1 N11 N12 N13 176(100) 5_557 .
